data_7022259
loop_
_publ_author_name
'Baranoff, Etienne'
'Bolink, Henk J.'
'Constable, Edwin C.'
'Delgado, Manuel'
'H\"aussinger, Daniel'
'Housecroft, Catherine E.'
'Nazeeruddin, Mohammad K.'
'Neuburger, Markus'
'Ort\'i, Enrique'
'Schneider, Gabriel E.'
'Tordera, Daniel'
'Walliser, Roch\'e M'
'Zampese, Jennifer A.'

_publ_section_title
;
 Tuning the photophysical properties of cationic iridium(III) complexes
 containing cyclometallated 1-(2,4-difluorophenyl)-1H-pyrazole through
 functionalized 2,2'-bipyridine ligands: blue but not blue enough.
;
_journal_issue 4
_journal_name_full 'Dalton transactions (Cambridge, England : 2003)'
_journal_page_first 1073
_journal_page_last 1087
_journal_paper_doi 10.1039/c2dt32160b
_journal_volume 42
_journal_year 2013
_chemical_formula_moiety 'C30 H32 N2'
_chemical_formula_sum 'C30 H32 N2'
_chemical_formula_weight 420.60
_space_group_IT_number 15
_symmetry_cell_setting monoclinic
_symmetry_space_group_name_Hall '-C 2yc'
_symmetry_space_group_name_H-M 'C 1 2/c 1'
_atom_sites_solution_hydrogens geom
_atom_sites_solution_primary direct
_audit_creation_date 10-08-05
_audit_creation_method CRYSTALS_ver_14.09
_cell_angle_alpha 90
_cell_angle_beta 106.045(5)
_cell_angle_gamma 90
_cell_formula_units_Z 4
_cell_length_a 19.8624(12)
_cell_length_b 6.1354(3)
_cell_length_c 19.9421(13)
_cell_measurement_reflns_used 9828
_cell_measurement_temperature 123
_cell_measurement_theta_max 39
_cell_measurement_theta_min 3
_cell_volume 2335.6(2)
_computing_cell_refinement 'Apex2 (Bruker AXS, 2006)'
_computing_data_collection 'Apex2 (Bruker AXS, 2006)'
_computing_data_reduction 'Apex2 (Bruker AXS, 2006)'
_computing_molecular_graphics 'CAMERON (Watkin et al., 1996)'
_computing_publication_material 'CRYSTALS (Betteridge et al., 2003)'
_computing_structure_refinement 'CRYSTALS (Betteridge et al., 2003)'
_computing_structure_solution 'Superflip (Palatinus & Chapuis, 2007)'
_diffrn_ambient_temperature 123
_diffrn_measured_fraction_theta_full 1.000
_diffrn_measured_fraction_theta_max 1.000
_diffrn_measurement_device Area
_diffrn_measurement_device_type 'Bruker Kappa Apex2'
_diffrn_measurement_method '\f & \w scans'
_diffrn_radiation_monochromator graphite
_diffrn_radiation_type 'Mo K\a'
_diffrn_radiation_wavelength 0.71073
_diffrn_reflns_av_R_equivalents 0.052
_diffrn_reflns_limit_h_max 34
_diffrn_reflns_limit_h_min -34
_diffrn_reflns_limit_k_max 10
_diffrn_reflns_limit_k_min -10
_diffrn_reflns_limit_l_max 34
_diffrn_reflns_limit_l_min -34
_diffrn_reflns_number 87729
_diffrn_reflns_theta_full 37.790
_diffrn_reflns_theta_max 37.790
_diffrn_reflns_theta_min 2.125
_diffrn_standards_number 0
_exptl_absorpt_coefficient_mu 0.069
_exptl_absorpt_correction_T_max 1.00
_exptl_absorpt_correction_T_min 0.99
_exptl_absorpt_correction_type multi-scan
_exptl_absorpt_process_details 'DENZO/SCALEPACK (Otwinowski & Minor, 1997)'
_exptl_crystal_colour colourless
_exptl_crystal_density_diffrn 1.196
_exptl_crystal_density_method 'not measured'
_exptl_crystal_description needle
_exptl_crystal_F_000 904
_exptl_crystal_size_max 0.260
_exptl_crystal_size_mid 0.110
_exptl_crystal_size_min 0.060
_refine_diff_density_max 0.62
_refine_diff_density_min -0.53
_refine_ls_extinction_method None
_refine_ls_goodness_of_fit_ref 1.0471
_refine_ls_hydrogen_treatment none
_refine_ls_matrix_type full
_refine_ls_number_parameters 145
_refine_ls_number_reflns 5623
_refine_ls_number_restraints 0
_refine_ls_R_factor_all 0.0560
_refine_ls_R_factor_gt 0.0517
_refine_ls_shift/su_max 0.0009444
_refine_ls_shift/su_mean 0.0000989
_refine_ls_structure_factor_coef F
_refine_ls_weighting_details
;
Method, part 1, Chebychev polynomial, (Watkin, 1994, Prince, 1982)
[weight] = 1.0/[A~0~*T~0~(x)+A~1~*T~1~(x) ... +A~n-1~]*T~n-1~(x)]
where A~i~ are the Chebychev coefficients listed below and x= Fcalc/Fmax
Method = Robust Weighting (Prince, 1982)
W = [weight] * [1-(deltaF/6*sigmaF)^2^]^2^
A~i~ are:
0.273 0.296 0.920E-01
;
_refine_ls_weighting_scheme calc
_refine_ls_wR_factor_all 0.0703
_refine_ls_wR_factor_gt 0.0552
_refine_ls_wR_factor_ref 0.0537
_reflns_limit_h_max 32
_reflns_limit_h_min -34
_reflns_limit_k_max 10
_reflns_limit_k_min 0
_reflns_limit_l_max 34
_reflns_limit_l_min 0
_reflns_number_gt 5840
_reflns_number_total 6278
_reflns_threshold_expression I>2.0\s(I)
_oxford_diffrn_Wilson_B_factor 1.07
_oxford_diffrn_Wilson_scale 1080.94
_oxford_refine_ls_r_factor_ref 0.0500
_oxford_refine_ls_scale 0.11400(18)
_oxford_reflns_number_all 6270
_oxford_reflns_threshold_expression_ref I>3.0\s(I)
_oxford_structure_analysis_title 'gs052_123k_0ma in C2/c'
_cod_data_source_file c2dt32160b.txt
_cod_data_source_block ligand
_cod_depositor_comments
;
The following automatic conversions were performed:

'_symmetry_cell_setting' value 'Monoclinic' changed to 'monoclinic'
according to /home/saulius/struct/CIF-dictionaries/cif_core.dic
dictionary named 'cif_core.dic' version 2.4.2 from 2011-04-26.

Automatic conversion script
Id: cif_fix_values 1891 2012-01-12 08:04:46Z andrius 
;
_cod_original_sg_symbol_H-M 'C 2/c'
_cod_database_code 7022259

loop_
_symmetry_equiv_pos_as_xyz
x,y,z
-x,-y,-z
x+1/2,y+1/2,z
-x+1/2,-y+1/2,-z
-x,y,-z+1/2
x,-y,z+1/2
-x+1/2,y+1/2,-z+1/2
x+1/2,-y+1/2,z+1/2

loop_
_atom_site_label
_atom_site_type_symbol
_atom_site_fract_x
_atom_site_fract_y
_atom_site_fract_z
_atom_site_U_iso_or_equiv
_atom_site_occupancy
_atom_site_adp_type
_atom_site_refinement_flags_posn
C1 C 0.23700(3) 0.34592(9) 0.47698(3) 0.0137 1.0000 Uani .
C2 C 0.17390(3) 0.44676(9) 0.47646(3) 0.0149 1.0000 Uani .
C3 C 0.15002(3) 0.62423(9) 0.43223(3) 0.0134 1.0000 Uani .
C4 C 0.19273(3) 0.69360(9) 0.39150(3) 0.0147 1.0000 Uani .
C5 C 0.25541(3) 0.58395(9) 0.39488(3) 0.0135 1.0000 Uani .
C6 C 0.29993(3) 0.64745(9) 0.34936(3) 0.0140 1.0000 Uani .
C7 C 0.29828(3) 0.85757(10) 0.32168(3) 0.0173 1.0000 Uani .
C8 C 0.33879(3) 0.90866(10) 0.27692(3) 0.0195 1.0000 Uani .
C9 C 0.38153(3) 0.75168(11) 0.25939(3) 0.0206 1.0000 Uani .
C10 C 0.38427(3) 0.54328(11) 0.28764(3) 0.0197 1.0000 Uani .
C11 C 0.34402(3) 0.49153(10) 0.33235(3) 0.0169 1.0000 Uani .
C12 C 0.07782(3) 0.72420(9) 0.42502(3) 0.0141 1.0000 Uani .
C13 C 0.06178(4) 0.73933(18) 0.49564(4) 0.0337 1.0000 Uani .
C14 C 0.02307(4) 0.57800(13) 0.37621(5) 0.0290 1.0000 Uani .
C15 C 0.07154(4) 0.95425(11) 0.39464(5) 0.0291 1.0000 Uani .
N1 N 0.27714(3) 0.41166(8) 0.43667(3) 0.0142 1.0000 Uani .
H21 H 0.1473 0.3932 0.5088 0.0190 1.0000 Uiso R
H41 H 0.1794 0.8116 0.3595 0.0179 1.0000 Uiso R
H71 H 0.2699 0.9655 0.3361 0.0220 1.0000 Uiso R
H81 H 0.3380 1.0501 0.2560 0.0253 1.0000 Uiso R
H91 H 0.4090 0.7862 0.2269 0.0252 1.0000 Uiso R
H101 H 0.4138 0.4368 0.2735 0.0248 1.0000 Uiso R
H111 H 0.3449 0.3510 0.3541 0.0209 1.0000 Uiso R
H131 H 0.0642 0.6005 0.5177 0.0505 1.0000 Uiso R
H132 H 0.0945 0.8329 0.5301 0.0509 1.0000 Uiso R
H133 H 0.0142 0.7926 0.4907 0.0487 1.0000 Uiso R
H141 H 0.0324 0.5784 0.3281 0.0433 1.0000 Uiso R
H142 H 0.0266 0.4304 0.3944 0.0452 1.0000 Uiso R
H143 H -0.0242 0.6344 0.3713 0.0439 1.0000 Uiso R
H151 H 0.0272 1.0163 0.3951 0.0435 1.0000 Uiso R
H152 H 0.1072 1.0439 0.4211 0.0443 1.0000 Uiso R
H153 H 0.0758 0.9540 0.3428 0.0444 1.0000 Uiso R

loop_
_atom_site_aniso_label
_atom_site_aniso_U_11
_atom_site_aniso_U_22
_atom_site_aniso_U_33
_atom_site_aniso_U_23
_atom_site_aniso_U_13
_atom_site_aniso_U_12
C1 0.01473(19) 0.01191(18) 0.01484(19) 0.00280(14) 0.00494(15) 0.00178(14)
C2 0.01549(19) 0.01316(19) 0.0171(2) 0.00323(16) 0.00632(16) 0.00259(15)
C3 0.01336(18) 0.01222(18) 0.01455(19) 0.00106(15) 0.00368(15) 0.00140(14)
C4 0.01459(19) 0.01389(19) 0.0158(2) 0.00361(16) 0.00462(15) 0.00233(15)
C5 0.01387(19) 0.01269(19) 0.01432(19) 0.00245(15) 0.00433(15) 0.00130(14)
C6 0.01359(19) 0.01450(19) 0.01405(18) 0.00288(15) 0.00385(15) 0.00063(15)
C7 0.0173(2) 0.0156(2) 0.0194(2) 0.00469(17) 0.00604(17) 0.00111(16)
C8 0.0204(2) 0.0186(2) 0.0201(2) 0.00537(18) 0.00685(19) -0.00139(18)
C9 0.0218(2) 0.0228(3) 0.0194(2) 0.00252(19) 0.00926(19) -0.0020(2)
C10 0.0205(2) 0.0207(2) 0.0202(2) 0.00137(19) 0.00958(19) 0.00147(19)
C11 0.0183(2) 0.0162(2) 0.0174(2) 0.00246(17) 0.00706(17) 0.00198(17)
C12 0.01354(19) 0.01291(19) 0.01574(19) 0.00068(15) 0.00377(15) 0.00179(14)
C13 0.0266(3) 0.0566(5) 0.0205(3) 0.0073(3) 0.0107(2) 0.0198(3)
C14 0.0184(3) 0.0221(3) 0.0403(4) -0.0112(3) -0.0021(2) 0.0029(2)
C15 0.0228(3) 0.0151(2) 0.0532(5) 0.0100(3) 0.0167(3) 0.0061(2)
N1 0.01501(17) 0.01291(17) 0.01534(17) 0.00325(14) 0.00520(14) 0.00149(13)

loop_
_atom_type_symbol
_atom_type_scat_dispersion_real
_atom_type_scat_dispersion_imag
_atom_type_scat_Cromer_Mann_a1
_atom_type_scat_Cromer_Mann_b1
_atom_type_scat_Cromer_Mann_a2
_atom_type_scat_Cromer_Mann_b2
_atom_type_scat_Cromer_Mann_a3
_atom_type_scat_Cromer_Mann_b3
_atom_type_scat_Cromer_Mann_a4
_atom_type_scat_Cromer_Mann_b4
_atom_type_scat_Cromer_Mann_c
_atom_type_scat_source
C 0.0033 0.0016 2.3100 20.8439 1.0200 10.2075 1.5886 0.5687 0.8650 51.6512 0.2156 'International Tables Vol C 4.2.6.8 and 6.1.1.4'
H 0.0000 0.0000 0.4930 10.5109 0.3229 26.1257 0.1402 3.1424 0.0408 57.7998 0.0030 'International Tables Vol C 4.2.6.8 and 6.1.1.4'
N 0.0061 0.0033 12.2126 0.0057 3.1322 9.8933 2.0125 28.9975 1.1663 0.5826 -11.5290 'International Tables Vol C 4.2.6.8 and 6.1.1.4'

loop_
_geom_angle_atom_site_label_1
_geom_angle_site_symmetry_1
_geom_angle_atom_site_label_2
_geom_angle_atom_site_label_3
_geom_angle
_geom_angle_publ_flag
C1 4_556 C1 C2 120.73(6) yes
C1 4_556 C1 N1 116.32(6) yes
C2 . C1 N1 122.94(5) yes
C1 . C2 C3 119.81(5) yes
C1 . C2 H21 119.0 no
C3 . C2 H21 121.2 no
C2 . C3 C4 116.77(5) yes
C2 . C3 C12 121.13(5) yes
C4 . C3 C12 121.93(5) yes
C3 . C4 C5 120.12(5) yes
C3 . C4 H41 121.4 no
C5 . C4 H41 118.4 no
C4 . C5 C6 121.12(5) yes
C4 . C5 N1 122.51(5) yes
C6 . C5 N1 116.31(5) yes
C5 . C6 C7 122.03(5) yes
C5 . C6 C11 119.16(5) yes
C7 . C6 C11 118.81(5) yes
C6 . C7 C8 120.36(5) yes
C6 . C7 H71 117.9 no
C8 . C7 H71 121.7 no
C7 . C8 C9 120.40(6) yes
C7 . C8 H81 122.6 no
C9 . C8 H81 117.0 no
C8 . C9 C10 119.51(5) yes
C8 . C9 H91 120.5 no
C10 . C9 H91 120.0 no
C9 . C10 C11 120.31(6) yes
C9 . C10 H101 117.4 no
C11 . C10 H101 122.3 no
C6 . C11 C10 120.58(5) yes
C6 . C11 H111 115.9 no
C10 . C11 H111 123.5 no
C3 . C12 C13 111.48(5) yes
C3 . C12 C14 107.89(5) yes
C13 . C12 C14 109.17(6) yes
C3 . C12 C15 112.30(5) yes
C13 . C12 C15 107.10(6) yes
C14 . C12 C15 108.84(6) yes
C12 . C13 H131 112.0 no
C12 . C13 H132 114.3 no
H131 . C13 H132 105.0 no
C12 . C13 H133 111.6 no
H131 . C13 H133 105.5 no
H132 . C13 H133 107.9 no
C12 . C14 H141 108.2 no
C12 . C14 H142 110.1 no
H141 . C14 H142 109.8 no
C12 . C14 H143 110.4 no
H141 . C14 H143 108.8 no
H142 . C14 H143 109.6 no
C12 . C15 H151 109.6 no
C12 . C15 H152 110.7 no
H151 . C15 H152 108.3 no
C12 . C15 H153 111.4 no
H151 . C15 H153 109.3 no
H152 . C15 H153 107.3 no
C5 . N1 C1 117.83(5) yes

loop_
_geom_bond_atom_site_label_1
_geom_bond_atom_site_label_2
_geom_bond_site_symmetry_2
_geom_bond_distance
_geom_bond_publ_flag
C1 C1 4_556 1.4943(10) yes
C1 C2 . 1.3952(7) yes
C1 N1 . 1.3412(7) yes
C2 C3 . 1.3991(7) yes
C2 H21 . 0.996 no
C3 C4 . 1.3931(7) yes
C3 C12 . 1.5297(7) yes
C4 C5 . 1.4004(7) yes
C4 H41 . 0.953 no
C5 C6 . 1.4837(7) yes
C5 N1 . 1.3414(7) yes
C6 C7 . 1.3992(8) yes
C6 C11 . 1.4005(8) yes
C7 C8 . 1.3926(8) yes
C7 H71 . 0.964 no
C8 C9 . 1.3908(9) yes
C8 H81 . 0.961 no
C9 C10 . 1.3922(9) yes
C9 H91 . 0.980 no
C10 C11 . 1.3887(8) yes
C10 H101 . 0.971 no
C11 H111 . 0.963 no
C12 C13 . 1.5302(9) yes
C12 C14 . 1.5328(9) yes
C12 C15 . 1.5275(9) yes
C13 H131 . 0.954 no
C13 H132 . 0.989 no
C13 H133 . 0.978 no
C14 H141 . 1.026 no
C14 H142 . 0.971 no
C14 H143 . 0.979 no
C15 H151 . 0.963 no
C15 H152 . 0.936 no
C15 H153 . 1.059 no
